data_1520771
loop_
_publ_author_name
'Abrahams, I.'
'Hawkes, G. E.'
'Bush, A. J.'
'Nunes, T.'

_publ_section_title
;
 Structure and Oxide Ion Conductivity Mechanism in Bi~2~Al~4~O~9~ by Combined
 X-Ray and High-Resolution Neutron pPwder Diffraction and ^27^Al Solid State
 NMR
;
_journal_issue 2
_journal_name_full 'Journal of Solid State Chemistry'
_journal_page_first 631
_journal_page_last 636
_journal_paper_doi 10.1006/jssc.1999.8427
_journal_volume 147
_journal_year 1999
_chemical_formula_sum 'Al4 Bi2 O9'
_chemical_name_systematic 'Bi2 Al4 O9'
_space_group_IT_number 55
_symmetry_space_group_name_Hall '-P 2 2ab'
_symmetry_space_group_name_H-M 'P b a m'
_cell_angle_alpha 90
_cell_angle_beta 90
_cell_angle_gamma 90
_cell_formula_units_Z 2
_cell_length_a 7.7134
_cell_length_b 8.1139
_cell_length_c 5.6914
_cell_volume 356.201
_citation_journal_id_ASTM JSSCBI
_cod_data_source_file Abrahams_JSSCBI_1999_362.cif
_cod_data_source_block Al4Bi2O9
_cod_original_cell_volume 356.2006
_cod_database_code 1520771

loop_
_symmetry_equiv_pos_as_xyz
x,y,z
-x,-y,z
x+1/2,-y+1/2,-z
-x+1/2,y+1/2,-z
-x,-y,-z
x,y,-z
-x-1/2,y-1/2,z
x-1/2,-y-1/2,z

loop_
_atom_site_label
_atom_site_type_symbol
_atom_site_fract_x
_atom_site_fract_y
_atom_site_fract_z
_atom_site_occupancy
_atom_site_U_iso_or_equiv
O2 O-2 0.3718 0.2056 0.2503 1 0.0
O4 O-2 0.1421 0.4312 0 1 0.0
Bi1 Bi+3 0.1711 0.1677 0 1 0.0
O1 O-2 0 0 0.5 1 0.0
Al1 Al+3 0.5 0 0.2645 1 0.0
Al2 Al+3 0.3545 0.3399 0.5 1 0.0
O3 O-2 0.1364 0.412 0.5 1 0.0
